data_4504674
loop_
_publ_author_name
'Shin, Dong Mok'
'Lee, In Su'
'Chung, Young Keun'

_publ_section_title
;
 Rational Synthesis and Characterization of Robust Microporous
 Metal&#x2212;Organic Frameworks with Base Functionality
;
_journal_issue 5
_journal_name_full 'Crystal Growth &amp; Design'
_journal_page_first 1059
_journal_paper_doi 10.1021/cg0504399
_journal_volume 6
_journal_year 2006
_chemical_formula_sum 'C26 H21 Co N7 S2'
_chemical_formula_weight 554.55
_chemical_name_systematic
; 
 ? 
;
_space_group_IT_number 56
_symmetry_cell_setting orthorhombic
_symmetry_space_group_name_Hall '-P 2ab 2ac'
_symmetry_space_group_name_H-M 'P c c n'
_atom_sites_solution_hydrogens geom
_atom_sites_solution_primary direct
_atom_sites_solution_secondary difmap
_audit_creation_method SHELXL-97
_cell_angle_alpha 90.00
_cell_angle_beta 90.00
_cell_angle_gamma 90.00
_cell_formula_units_Z 4
_cell_length_a 16.6040(10)
_cell_length_b 14.5320(10)
_cell_length_c 16.0970(10)
_cell_measurement_reflns_used 4047
_cell_measurement_temperature 293(2)
_cell_measurement_theta_max 25.682
_cell_measurement_theta_min 0.998
_cell_volume 3884.0(4)
_computing_cell_refinement 'HKL Scalepack (Otwinowski & Minor 1997)'
_computing_data_collection 'Collect (Nonius BV, 1997-2000)'
_computing_data_reduction 'HKL Denzo and Scalepack (Otwinowski & Minor 1997)'
_computing_structure_refinement 'SHELXL-97 (Sheldrick, 1997)'
_computing_structure_solution 'SHELXS-97 (Sheldrick, 1990)'
_diffrn_ambient_temperature 293(2)
_diffrn_detector_area_resol_mean 9
_diffrn_measured_fraction_theta_full 0.985
_diffrn_measured_fraction_theta_max 0.985
_diffrn_measurement_device '95mm CCD camera on \k-goniostat'
_diffrn_measurement_device_type KappaCCD
_diffrn_measurement_method CCD
_diffrn_radiation_monochromator 'horizonally mounted graphite crystal'
_diffrn_radiation_source 'fine-focus sealed tube'
_diffrn_radiation_type MoK\a
_diffrn_radiation_wavelength 0.71073
_diffrn_reflns_av_R_equivalents 0.0649
_diffrn_reflns_av_sigmaI/netI 0.0718
_diffrn_reflns_limit_h_max 20
_diffrn_reflns_limit_h_min -20
_diffrn_reflns_limit_k_max 17
_diffrn_reflns_limit_k_min -17
_diffrn_reflns_limit_l_max 19
_diffrn_reflns_limit_l_min -19
_diffrn_reflns_number 6915
_diffrn_reflns_theta_full 25.76
_diffrn_reflns_theta_max 25.76
_diffrn_reflns_theta_min 3.53
_exptl_absorpt_coefficient_mu 0.569
_exptl_absorpt_correction_T_max 0.9195
_exptl_absorpt_correction_T_min 0.8947
_exptl_crystal_colour red
_exptl_crystal_density_diffrn 0.948
_exptl_crystal_density_method 'not measured'
_exptl_crystal_description rod
_exptl_crystal_F_000 1140
_exptl_crystal_size_max 0.20
_exptl_crystal_size_mid 0.15
_exptl_crystal_size_min 0.15
_refine_diff_density_max 0.534
_refine_diff_density_min -0.355
_refine_diff_density_rms 0.092
_refine_ls_extinction_method none
_refine_ls_goodness_of_fit_ref 1.034
_refine_ls_hydrogen_treatment mixed
_refine_ls_matrix_type full
_refine_ls_number_parameters 169
_refine_ls_number_reflns 3671
_refine_ls_number_restraints 0
_refine_ls_restrained_S_all 1.034
_refine_ls_R_factor_all 0.1757
_refine_ls_R_factor_gt 0.0898
_refine_ls_shift/su_max 0.000
_refine_ls_shift/su_mean 0.000
_refine_ls_structure_factor_coef Fsqd
_refine_ls_weighting_details 'calc w=1/[\s^2^(Fo^2^)+(0.1916P)^2^+0.6922P] where P=(Fo^2^+2Fc^2^)/3'
_refine_ls_weighting_scheme calc
_refine_ls_wR_factor_gt 0.2749
_refine_ls_wR_factor_ref 0.3358
_reflns_number_gt 1704
_reflns_number_total 3671
_reflns_threshold_expression >2sigma(I)
_cod_data_source_file cg0504399si20050824_103913.cif
_cod_data_source_block compound_4
_cod_depositor_comments
;
The following automatic conversions were performed:

'_symmetry_cell_setting' value 'Orthorhombic' changed to
'orthorhombic' according to
/home/saulius/struct/CIF-dictionaries/cif_core.dic dictionary named
'cif_core.dic' version 2.4.1 from 2010-06-29.

Automatic conversion script
Id: cif_fix_values 1715 2011-07-08 13:25:40Z adriana 
;
_cod_original_sg_symbol_H-M Pccn
_cod_database_code 4504674

loop_
_symmetry_equiv_pos_as_xyz
'x, y, z'
'-x+1/2, -y+1/2, z'
'x+1/2, -y, -z+1/2'
'-x, y+1/2, -z+1/2'
'-x, -y, -z'
'x-1/2, y-1/2, -z'
'-x-1/2, y, z-1/2'
'x, -y-1/2, z-1/2'

loop_
_atom_site_label
_atom_site_type_symbol
_atom_site_fract_x
_atom_site_fract_y
_atom_site_fract_z
_atom_site_U_iso_or_equiv
_atom_site_adp_type
_atom_site_occupancy
_atom_site_symmetry_multiplicity
_atom_site_calc_flag
_atom_site_refinement_flags
_atom_site_disorder_assembly
_atom_site_disorder_group
Co1 Co 0.7500 0.7500 0.24994(6) 0.0670(5) Uani 1 2 d S . .
S1 S 0.5759(5) 1.0125(5) 0.2420(3) 0.287(4) Uani 1 1 d . . .
N1 N 0.6789(3) 0.6799(4) 0.1549(3) 0.0759(15) Uani 1 1 d . . .
N2 N 0.8217(3) 0.8223(4) 0.3432(3) 0.0797(15) Uani 1 1 d . A .
N3 N 0.6687(4) 0.8581(5) 0.2512(3) 0.0843(16) Uani 1 1 d . . .
C1 C 0.7134(4) 0.6251(5) 0.0975(4) 0.083(2) Uani 1 1 d . . .
H1 H 0.7692 0.6239 0.0935 0.100 Uiso 1 1 calc R . .
C2 C 0.6692(5) 0.5711(5) 0.0450(4) 0.090(2) Uani 1 1 d . . .
C3 C 0.5858(4) 0.5694(5) 0.0498(4) 0.0839(19) Uani 1 1 d . . .
C4 C 0.5508(4) 0.6289(5) 0.1075(4) 0.100(2) Uani 1 1 d . . .
H4 H 0.4951 0.6333 0.1113 0.120 Uiso 1 1 calc R . .
C5 C 0.5988(4) 0.6810(5) 0.1587(4) 0.095(2) Uani 1 1 d . . .
H5 H 0.5742 0.7188 0.1978 0.115 Uiso 1 1 calc R . .
C6 C 0.5367(5) 0.5101(6) -0.0049(4) 0.099(3) Uani 1 1 d . . .
H6 H 0.5623 0.4853 -0.0511 0.119 Uiso 1 1 calc R . .
C7 C 0.8634(5) 0.7810(5) 0.4001(5) 0.112(3) Uani 1 1 d . . .
H7 H 0.8575 0.7175 0.4039 0.134 Uiso 1 1 calc R . .
C8 C 0.9156(5) 0.8220(6) 0.4556(5) 0.124(3) Uani 1 1 d . A .
H8 H 0.9413 0.7875 0.4964 0.149 Uiso 1 1 calc R . .
C9 C 0.9284(5) 0.9138(6) 0.4492(4) 0.102(2) Uani 1 1 d . . .
C10 C 0.8870(5) 0.9617(5) 0.3884(5) 0.130(3) Uani 0.50 1 d P A 1
H10 H 0.8946 1.0246 0.3813 0.156 Uiso 0.50 1 calc PR A 1
NC10 N 0.8870(5) 0.9617(5) 0.3884(5) 0.130(3) Uani 0.50 1 d P A 2
C11 C 0.8337(5) 0.9131(6) 0.3382(5) 0.116(3) Uani 1 1 d . . .
H11 H 0.8046 0.9458 0.2987 0.140 Uiso 1 1 calc R A 1
C12 C 0.9858(6) 0.9612(6) 0.5023(4) 0.114(3) Uani 1 1 d . . .
H12 H 1.0041 0.9267 0.5472 0.137 Uiso 1 1 calc R . .
C13 C 0.7070(12) 0.5102(16) -0.0071(11) 0.137(7) Uani 0.50 1 d P . .
H13A H 0.7637 0.5098 0.0045 0.205 Uiso 0.50 1 calc PR . .
H13B H 0.6983 0.5284 -0.0637 0.205 Uiso 0.50 1 calc PR . .
H13C H 0.6853 0.4496 0.0015 0.205 Uiso 0.50 1 calc PR . .
C14 C 0.6308(6) 0.9195(8) 0.2475(4) 0.107(3) Uani 1 1 d . . .

loop_
_atom_site_aniso_label
_atom_site_aniso_U_11
_atom_site_aniso_U_22
_atom_site_aniso_U_33
_atom_site_aniso_U_23
_atom_site_aniso_U_13
_atom_site_aniso_U_12
Co1 0.0680(8) 0.0826(9) 0.0505(7) 0.000 0.000 -0.0437(6)
S1 0.333(8) 0.296(7) 0.230(5) -0.025(4) -0.038(4) 0.202(6)
N1 0.070(3) 0.095(4) 0.064(3) -0.004(3) -0.006(2) -0.045(3)
N2 0.082(4) 0.095(4) 0.063(3) -0.001(3) -0.009(3) -0.045(3)
N3 0.077(4) 0.096(4) 0.080(4) -0.006(3) 0.006(3) -0.028(3)
C1 0.078(4) 0.111(5) 0.061(3) -0.023(3) 0.002(3) -0.039(4)
C2 0.095(5) 0.112(6) 0.063(4) -0.021(4) -0.003(3) -0.027(4)
C3 0.078(5) 0.099(5) 0.074(4) -0.014(4) -0.012(3) -0.040(4)
C4 0.073(5) 0.135(6) 0.093(5) -0.028(4) -0.010(4) -0.048(4)
C5 0.075(5) 0.127(6) 0.084(4) -0.028(4) -0.006(4) -0.038(4)
C6 0.101(6) 0.118(6) 0.078(4) -0.018(3) -0.017(4) -0.049(5)
C7 0.140(7) 0.110(6) 0.085(5) 0.015(4) -0.036(5) -0.060(5)
C8 0.155(8) 0.116(6) 0.100(5) 0.018(5) -0.061(5) -0.074(6)
C9 0.105(6) 0.125(7) 0.076(4) -0.013(4) -0.022(4) -0.048(5)
C10 0.133(7) 0.121(6) 0.136(6) -0.017(5) -0.046(5) -0.053(5)
NC10 0.133(7) 0.121(6) 0.136(6) -0.017(5) -0.046(5) -0.053(5)
C11 0.134(7) 0.097(6) 0.118(6) -0.008(5) -0.054(5) -0.046(5)
C12 0.125(7) 0.125(7) 0.093(5) -0.012(5) -0.036(4) -0.046(6)
C13 0.090(14) 0.19(2) 0.126(14) -0.057(13) -0.007(10) -0.025(14)
C14 0.110(7) 0.150(8) 0.062(4) -0.012(5) -0.004(4) 0.012(6)

loop_
_atom_type_symbol
_atom_type_description
_atom_type_scat_dispersion_real
_atom_type_scat_dispersion_imag
_atom_type_scat_source
C C 0.0033 0.0016 'International Tables Vol C Tables 4.2.6.8 and 6.1.1.4'
H H 0.0000 0.0000 'International Tables Vol C Tables 4.2.6.8 and 6.1.1.4'
Co Co 0.3494 0.9721 'International Tables Vol C Tables 4.2.6.8 and 6.1.1.4'
N N 0.0061 0.0033 'International Tables Vol C Tables 4.2.6.8 and 6.1.1.4'
S S 0.1246 0.1234 'International Tables Vol C Tables 4.2.6.8 and 6.1.1.4'

loop_
_geom_angle_atom_site_label_1
_geom_angle_atom_site_label_2
_geom_angle_atom_site_label_3
_geom_angle
_geom_angle_site_symmetry_1
_geom_angle_site_symmetry_3
N3 Co1 N3 178.8(3) . 2_665
N3 Co1 N1 90.5(2) . .
N3 Co1 N1 90.3(2) 2_665 .
N3 Co1 N1 90.3(2) . 2_665
N3 Co1 N1 90.5(2) 2_665 2_665
N1 Co1 N1 91.1(2) . 2_665
N3 Co1 N2 89.1(2) . .
N3 Co1 N2 90.1(2) 2_665 .
N1 Co1 N2 178.86(19) . .
N1 Co1 N2 87.84(17) 2_665 .
N3 Co1 N2 90.1(2) . 2_665
N3 Co1 N2 89.1(2) 2_665 2_665
N1 Co1 N2 87.84(17) . 2_665
N1 Co1 N2 178.86(19) 2_665 2_665
N2 Co1 N2 93.2(3) . 2_665
C5 N1 C1 117.6(5) . .
C5 N1 Co1 120.1(4) . .
C1 N1 Co1 121.7(4) . .
C7 N2 C11 114.8(6) . .
C7 N2 Co1 123.6(5) . .
C11 N2 Co1 121.0(4) . .
C14 N3 Co1 173.3(7) . .
N1 C1 C2 122.3(6) . .
C1 C2 C13 120.2(10) . .
C1 C2 C3 120.7(7) . .
C13 C2 C3 118.6(10) . .
C2 C3 C4 116.2(5) . .
C2 C3 C6 121.8(7) . .
C4 C3 C6 121.9(7) . .
C5 C4 C3 120.0(7) . .
N1 C5 C4 123.0(7) . .
C6 C6 C3 126.4(10) 5_665 .
N2 C7 C8 126.4(7) . .
C9 C8 C7 118.3(7) . .
C8 C9 C10 118.2(6) . .
C8 C9 C12 121.6(8) . .
C10 C9 C12 120.2(8) . .
C9 C10 C11 118.1(7) . .
N2 C11 C10 124.2(8) . .
C12 C12 C9 130.8(11) 5_776 .
N3 C14 S1 178.9(10) . .

loop_
_geom_bond_atom_site_label_1
_geom_bond_atom_site_label_2
_geom_bond_distance
_geom_bond_site_symmetry_2
Co1 N3 2.071(8) .
Co1 N3 2.071(8) 2_665
Co1 N1 2.185(4) .
Co1 N1 2.185(4) 2_665
Co1 N2 2.185(5) .
Co1 N2 2.185(5) 2_665
S1 C14 1.631(12) .
N1 C5 1.331(8) .
N1 C1 1.347(8) .
N2 C7 1.295(9) .
N2 C11 1.336(9) .
N3 C14 1.094(10) .
C1 C2 1.367(8) .
C2 C13 1.372(19) .
C2 C3 1.387(9) .
C3 C4 1.395(10) .
C3 C6 1.478(8) .
C4 C5 1.374(8) .
C6 C6 1.262(16) 5_665
C7 C8 1.381(9) .
C8 C9 1.355(10) .
C9 C10 1.383(10) .
C9 C12 1.454(9) .
C10 C11 1.391(9) .
C12 C12 1.225(17) 5_776
